data_7028741
loop_
_publ_author_name
'Sarcher, Christian'
'Farsadpour, Saeid'
'Taghizadeh Ghoochany, Leila'
'Sun, Yu'
'Thiel, Werner R.'
'Roesky, Peter W.'

_publ_section_title
;
 Gold(i) complexes with heteroaryl phosphine ligands.
;
_journal_issue 6
_journal_name_full 'Dalton transactions (Cambridge, England : 2003)'
_journal_page_first 2397
_journal_page_last 2405
_journal_paper_doi 10.1039/c3dt52893f
_journal_volume 43
_journal_year 2014
_chemical_formula_moiety 'C42 H34 Au N4 P2, 3(C H Cl3), Cl O4'
_chemical_formula_sum 'C45 H37 Au Cl10 N4 O4 P2'
_chemical_formula_weight 1311.19
_chemical_name_systematic
;
  ?
;
_space_group_crystal_system triclinic
_space_group_IT_number 2
_space_group_name_Hall '-P 1'
_space_group_name_H-M_alt 'P -1'
_symmetry_space_group_name_Hall '-P 1'
_symmetry_space_group_name_H-M 'P -1'
_atom_sites_solution_hydrogens mixed
_audit_creation_method SHELXL-2013
_cell_angle_alpha 91.400(2)
_cell_angle_beta 99.377(2)
_cell_angle_gamma 103.517(2)
_cell_formula_units_Z 2
_cell_length_a 10.9679(3)
_cell_length_b 13.2655(3)
_cell_length_c 18.0039(5)
_cell_measurement_reflns_used 56756
_cell_measurement_temperature 200(2)
_cell_measurement_theta_max 25.50
_cell_measurement_theta_min 2.30
_cell_volume 2507.54(12)
_computing_cell_refinement 'STOE X-AREA, PLATON (A.L.Spek, 2005)'
_computing_data_collection 'STOE X-AREA'
_computing_data_reduction 'STOE X-RED, PLATON (A.L.Spek, 2005)'
_computing_molecular_graphics 'Diamond 3.2g'
_computing_structure_refinement 'SHELXL-2013 (Sheldrick, 2013)'
_computing_structure_solution 'SHELXS-97 (Sheldrick, 1990)'
_diffrn_ambient_temperature 200(2)
_diffrn_detector_area_resol_mean 6.67
_diffrn_measured_fraction_theta_full 0.999
_diffrn_measured_fraction_theta_max 0.989
_diffrn_measurement_device_type 'STOE IPDS 2'
_diffrn_measurement_method 'rotation method'
_diffrn_radiation_type MoK\a
_diffrn_radiation_wavelength 0.71073
_diffrn_reflns_av_R_equivalents 0.0632
_diffrn_reflns_av_unetI/netI 0.0379
_diffrn_reflns_Laue_measured_fraction_full 0.999
_diffrn_reflns_Laue_measured_fraction_max 0.989
_diffrn_reflns_limit_h_max 13
_diffrn_reflns_limit_h_min -13
_diffrn_reflns_limit_k_max 16
_diffrn_reflns_limit_k_min -16
_diffrn_reflns_limit_l_max 22
_diffrn_reflns_limit_l_min -22
_diffrn_reflns_number 59074
_diffrn_reflns_point_group_measured_fraction_full 0.999
_diffrn_reflns_point_group_measured_fraction_max 0.989
_diffrn_reflns_theta_full 25.242
_diffrn_reflns_theta_max 26.129
_diffrn_reflns_theta_min 2.298
_exptl_absorpt_coefficient_mu 3.577
_exptl_absorpt_correction_T_max 0.8780
_exptl_absorpt_correction_T_min 0.3650
_exptl_absorpt_correction_type integration
_exptl_absorpt_process_details 'STOE X-RED & X-SHAPE'
_exptl_crystal_colour colourless
_exptl_crystal_density_diffrn 1.737
_exptl_crystal_density_method 'not measured'
_exptl_crystal_description plate
_exptl_crystal_F_000 1292
_exptl_crystal_size_max 0.429
_exptl_crystal_size_mid 0.203
_exptl_crystal_size_min 0.038
_refine_diff_density_max 1.759
_refine_diff_density_min -1.627
_refine_diff_density_rms 0.176
_refine_ls_extinction_method none
_refine_ls_goodness_of_fit_ref 1.037
_refine_ls_hydrogen_treatment constr
_refine_ls_matrix_type full
_refine_ls_number_parameters 614
_refine_ls_number_reflns 9883
_refine_ls_number_restraints 20
_refine_ls_restrained_S_all 1.037
_refine_ls_R_factor_all 0.0564
_refine_ls_R_factor_gt 0.0464
_refine_ls_shift/su_max 0.001
_refine_ls_shift/su_mean 0.000
_refine_ls_structure_factor_coef Fsqd
_refine_ls_weighting_details
;
  w=1/[\s^2^(Fo^2^)+(0.0808P)^2^+5.1675P]
  where P=(Fo^2^+2Fc^2^)/3
;
_refine_ls_weighting_scheme calc
_refine_ls_wR_factor_gt 0.1181
_refine_ls_wR_factor_ref 0.1239
_reflns_Friedel_coverage 0.000
_reflns_number_gt 8535
_reflns_number_total 9883
_reflns_threshold_expression 'I > 2\s(I)'
_cod_data_source_file c3dt52893f.txt
_cod_data_source_block 5
_cod_database_code 7028741
_shelx_space_group_comment
;
The symmetry employed for this shelxl refinement is uniquely defined
by the following loop, which should always be used as a source of
symmetry information in preference to the above space-group names.
They are only intended as comments.
;
_shelx_estimated_absorpt_t_min 0.309
_shelx_estimated_absorpt_t_max 0.876

loop_
_space_group_symop_operation_xyz
'x, y, z'
'-x, -y, -z'

loop_
_atom_site_label
_atom_site_type_symbol
_atom_site_fract_x
_atom_site_fract_y
_atom_site_fract_z
_atom_site_U_iso_or_equiv
_atom_site_adp_type
_atom_site_occupancy
_atom_site_site_symmetry_order
_atom_site_calc_flag
_atom_site_refinement_flags_posn
_atom_site_refinement_flags_adp
_atom_site_refinement_flags_occupancy
_atom_site_disorder_assembly
_atom_site_disorder_group
Au1 Au 0.53314(2) 0.75154(2) 0.75066(2) 0.02595(9) Uani 1 1 d . . . . .
Cl1A Cl 0.12346(19) 0.31605(17) 0.52118(13) 0.0284(5) Uani 0.6 1 d D . P A 1
Cl1B Cl 1.0792(4) 1.0053(3) 0.9264(3) 0.0418(9) Uani 0.4 1 d D . P B 2
Cl2 Cl 0.1709(2) 0.79262(18) 0.71456(13) 0.0633(5) Uani 1 1 d . . . . .
Cl3 Cl -0.0245(3) 0.6525(3) 0.77398(19) 0.1044(11) Uani 1 1 d . . . . .
Cl4 Cl 0.1517(2) 0.57220(19) 0.70026(15) 0.0700(6) Uani 1 1 d . . . . .
Cl5A Cl 0.0854(3) 0.6818(3) 0.28343(19) 0.0585(7) Uiso 0.65 1 d . . P C 1
Cl5B Cl 0.1094(9) 0.6007(7) 0.2336(5) 0.093(2) Uiso 0.35 1 d . . P D 2
Cl6A Cl 0.3185(3) 0.7046(3) 0.2219(2) 0.0553(8) Uiso 0.65 1 d . . P C 1
Cl6B Cl 0.3420(5) 0.7448(5) 0.2291(3) 0.0434(12) Uiso 0.35 1 d . . P D 2
Cl7A Cl 0.0980(4) 0.7466(3) 0.1290(2) 0.0672(8) Uiso 0.65 1 d . . P C 1
Cl7B Cl 0.0955(6) 0.7937(5) 0.1672(4) 0.0634(14) Uiso 0.35 1 d . . P D 2
Cl8A Cl 1.1948(4) 1.1293(4) 0.9175(3) 0.0738(11) Uiso 0.6 1 d D . P E 1
Cl8B Cl 0.0505(6) 0.3227(5) 0.6159(3) 0.0662(13) Uiso 0.4 1 d D . P F 2
Cl9A Cl 1.1431(7) 0.9176(6) 0.8991(4) 0.123(2) Uiso 0.6 1 d D . P E 1
Cl9B Cl 0.1401(6) 0.2558(5) 0.4870(4) 0.0736(15) Uiso 0.4 1 d D . P F 2
Cl10 Cl 0.9874(9) 1.0304(8) 0.8035(5) 0.154(3) Uiso 0.6 1 d D . P E 1
Cl11 Cl 0.0517(5) 0.4432(4) 0.4858(3) 0.0646(13) Uiso 0.4 1 d D . P F 2
P1 P 0.52093(13) 0.63997(11) 0.84662(8) 0.0252(3) Uani 1 1 d . . . . .
P2 P 0.53713(14) 0.86533(11) 0.65587(8) 0.0256(3) Uani 1 1 d . . . . .
O1A O -0.0028(7) 0.3099(10) 0.5353(9) 0.087(4) Uani 0.6 1 d D U P A 1
O1B O 1.1936(13) 1.0731(17) 0.9112(12) 0.100(3) Uani 0.4 1 d D . P B 2
O2A O 0.2032(7) 0.4198(4) 0.5384(5) 0.048(2) Uani 0.6 1 d D . P A 1
O2B O 1.110(2) 0.9443(14) 0.9888(9) 0.100(3) Uani 0.4 1 d D . P B 2
O3A O 0.1161(13) 0.2938(9) 0.4415(3) 0.078(3) Uani 0.6 1 d D . P A 1
O3B O 1.041(2) 0.9318(12) 0.8613(7) 0.100(3) Uani 0.4 1 d D . P B 2
O4A O 0.1822(7) 0.2422(5) 0.5604(4) 0.0450(19) Uani 0.6 1 d D . P A 1
O4B O 0.9729(13) 1.0435(15) 0.9422(11) 0.100(3) Uani 0.4 1 d D . P B 2
N1 N 0.4390(6) 0.4840(4) 0.6209(3) 0.0356(11) Uani 1 1 d . . . . .
H1 H 0.3592 0.4524 0.6032 0.043 Uiso 1 1 calc R U . . .
N2 N 0.5263(6) 0.5261(4) 0.5784(3) 0.0385(12) Uani 1 1 d . . . . .
N3 N 0.6417(6) 1.0022(5) 0.8066(3) 0.0488(15) Uani 1 1 d . . . . .
N4 N 0.6876(7) 0.9873(5) 0.8794(4) 0.0525(16) Uani 1 1 d . . . . .
H4 H 0.7683 0.9904 0.8965 0.063 Uiso 1 1 calc R U . . .
C1 C 0.4206(5) 0.5100(5) 0.8214(3) 0.0292(11) Uani 1 1 d . . . . .
C2 C 0.3416(6) 0.4639(5) 0.8711(3) 0.0362(13) Uani 1 1 d . . . . .
C3 C 0.2570(7) 0.3690(6) 0.8528(4) 0.0460(16) Uani 1 1 d . . . . .
C4 C 0.2513(7) 0.3160(5) 0.7852(4) 0.0448(16) Uani 1 1 d . . . . .
C5 C 0.3302(6) 0.3592(5) 0.7350(4) 0.0358(13) Uani 1 1 d . . . . .
C6 C 0.4144(5) 0.4561(4) 0.7515(3) 0.0272(11) Uani 1 1 d . . . . .
C7 C 0.4924(6) 0.4977(4) 0.6944(3) 0.0291(12) Uani 1 1 d . . . . .
C8 C 0.6193(6) 0.5491(5) 0.6994(4) 0.0361(13) Uani 1 1 d . . . . .
C9 C 0.6345(7) 0.5647(5) 0.6250(4) 0.0398(15) Uani 1 1 d . . . . .
C10 C 0.4548(6) 0.6893(4) 0.9222(3) 0.0314(12) Uani 1 1 d . . . . .
C11 C 0.3393(8) 0.7153(7) 0.9050(4) 0.054(2) Uani 1 1 d . . . . .
C12 C 0.2882(11) 0.7548(9) 0.9610(6) 0.076(3) Uani 1 1 d . . . . .
C13 C 0.3527(10) 0.7713(6) 1.0337(5) 0.061(2) Uani 1 1 d . . . . .
C14 C 0.4674(9) 0.7469(6) 1.0514(4) 0.054(2) Uani 1 1 d . . . . .
C15 C 0.5199(7) 0.7064(5) 0.9958(4) 0.0391(14) Uani 1 1 d . . . . .
C16 C 0.6750(5) 0.6242(5) 0.8912(3) 0.0285(11) Uani 1 1 d . . . . .
C17 C 0.6919(6) 0.5279(5) 0.9143(4) 0.0359(13) Uani 1 1 d . . . . .
C18 C 0.8088(7) 0.5195(6) 0.9527(5) 0.0476(17) Uani 1 1 d . . . . .
C19 C 0.9076(7) 0.6061(7) 0.9682(5) 0.058(2) Uani 1 1 d . . . . .
C20 C 0.8927(7) 0.7013(6) 0.9448(6) 0.060(2) Uani 1 1 d . . . . .
C21 C 0.7760(6) 0.7106(5) 0.9063(4) 0.0439(16) Uani 1 1 d . . . . .
C22 C 0.4361(5) 0.9548(4) 0.6647(3) 0.0264(11) Uani 1 1 d . . . . .
C23 C 0.3530(6) 0.9706(5) 0.6003(3) 0.0298(12) Uani 1 1 d . . . . .
C24 C 0.2660(6) 1.0311(5) 0.6056(4) 0.0335(13) Uani 1 1 d . . . . .
C25 C 0.2612(6) 1.0748(5) 0.6756(4) 0.0373(14) Uani 1 1 d . . . . .
C26 C 0.3431(6) 1.0601(5) 0.7390(4) 0.0354(13) Uani 1 1 d . . . . .
C27 C 0.4323(5) 1.0007(4) 0.7347(3) 0.0297(12) Uani 1 1 d . . . . .
C28 C 0.5168(6) 0.9898(4) 0.8047(3) 0.0317(12) Uani 1 1 d . . . . .
C29 C 0.4837(8) 0.9689(6) 0.8757(4) 0.0529(19) Uani 1 1 d . . . . .
C30 C 0.5990(9) 0.9680(6) 0.9214(4) 0.054(2) Uani 1 1 d . . . . .
C31 C 0.6909(6) 0.9414(4) 0.6421(3) 0.0297(12) Uani 1 1 d . . . . .
C32 C 0.7941(7) 0.8968(6) 0.6515(5) 0.0519(19) Uani 1 1 d . . . . .
C33 C 0.9079(7) 0.9489(7) 0.6309(7) 0.070(3) Uani 1 1 d . . . . .
C34 C 0.9191(6) 1.0463(5) 0.6032(5) 0.0447(16) Uani 1 1 d . . . . .
C35 C 0.8166(6) 1.0911(5) 0.5947(4) 0.0343(13) Uani 1 1 d . . . . .
C36 C 0.7026(6) 1.0390(5) 0.6136(4) 0.0337(13) Uani 1 1 d . . . . .
C37 C 0.4704(5) 0.7928(4) 0.5652(3) 0.0273(11) Uani 1 1 d . . . . .
C38 C 0.5331(6) 0.8045(5) 0.5039(4) 0.0358(13) Uani 1 1 d . . . . .
C39 C 0.4781(7) 0.7493(5) 0.4364(4) 0.0415(15) Uani 1 1 d . . . . .
C40 C 0.3600(7) 0.6816(5) 0.4289(4) 0.0404(15) Uani 1 1 d . . . . .
C41 C 0.2978(7) 0.6676(6) 0.4899(4) 0.0446(15) Uani 1 1 d . . . . .
C42 C 0.3524(6) 0.7227(5) 0.5580(4) 0.0385(14) Uani 1 1 d . . . . .
C43 C 0.0645(7) 0.6682(8) 0.7006(5) 0.058(2) Uani 1 1 d . . . . .
C44A C 0.1843(15) 0.7550(14) 0.2244(10) 0.051(4) Uiso 0.65 1 d . . P C 1
H44A H 0.2123 0.8293 0.2443 0.062 Uiso 0.65 1 calc R U P C 1
C44B C 0.181(3) 0.734(3) 0.239(2) 0.055(9) Uiso 0.35 1 d . . P D 2
H44B H 0.1785 0.7649 0.2898 0.066 Uiso 0.35 1 calc R U P D 2
C45B C 0.1334(9) 0.3651(6) 0.5421(4) 0.052(5) Uiso 0.4 1 d D . P F 2
H45B H 0.2216 0.4059 0.5635 0.062 Uiso 0.4 1 calc R U P F 2
C45A C 1.0658(6) 1.0200(4) 0.8954(6) 0.054(4) Uiso 0.6 1 d D . P E 1
H45A H 1.0069 1.0141 0.9328 0.065 Uiso 0.6 1 calc R U P E 1
H2 H 0.3466 0.4982 0.9182 0.044 Uiso 1 1 d . U . . .
H3 H 0.2020 0.3394 0.8863 0.055 Uiso 1 1 d . U . . .
H4A H 0.1936 0.2506 0.7725 0.055 Uiso 1 1 d . U . . .
H5 H 0.3268 0.3204 0.6890 0.043 Uiso 1 1 d . U . . .
H8 H 0.6816 0.5686 0.7438 0.044 Uiso 1 1 d . U . . .
H9 H 0.7113 0.5986 0.6088 0.048 Uiso 1 1 d . U . . .
H11 H 0.2948 0.7059 0.8540 0.066 Uiso 1 1 d . U . . .
H12 H 0.2084 0.7724 0.9489 0.088 Uiso 1 1 d . U . . .
H13 H 0.3182 0.7997 1.0717 0.074 Uiso 1 1 d . U . . .
H14 H 0.5101 0.7575 1.1022 0.064 Uiso 1 1 d . U . . .
H15 H 0.6002 0.6894 1.0081 0.046 Uiso 1 1 d . U . . .
H17 H 0.6230 0.4677 0.9035 0.041 Uiso 1 1 d . U . . .
H18 H 0.8209 0.4547 0.9694 0.059 Uiso 1 1 d . U . . .
H19 H 0.9878 0.6011 0.9947 0.068 Uiso 1 1 d . U . . .
H20 H 0.9631 0.7601 0.9554 0.072 Uiso 1 1 d . U . . .
H21 H 0.7656 0.7763 0.8904 0.055 Uiso 1 1 d . U . . .
H23 H 0.3564 0.9402 0.5528 0.037 Uiso 1 1 d . U . . .
H24 H 0.2102 1.0418 0.5616 0.040 Uiso 1 1 d . U . . .
H25 H 0.2017 1.1155 0.6796 0.046 Uiso 1 1 d . U . . .
H26 H 0.3391 1.0911 0.7861 0.043 Uiso 1 1 d . U . . .
H29 H 0.4018 0.9568 0.8894 0.065 Uiso 1 1 d . U . . .
H30 H 0.6106 0.9559 0.9737 0.067 Uiso 1 1 d . U . . .
H32 H 0.7879 0.8309 0.6721 0.061 Uiso 1 1 d . U . . .
H33 H 0.9772 0.9166 0.6337 0.084 Uiso 1 1 d . U . . .
H34 H 0.9984 1.0843 0.5924 0.055 Uiso 1 1 d . U . . .
H35 H 0.8249 1.1579 0.5755 0.041 Uiso 1 1 d . U . . .
H36 H 0.6321 1.0697 0.6068 0.041 Uiso 1 1 d . U . . .
H38 H 0.6138 0.8517 0.5083 0.043 Uiso 1 1 d . U . . .
H39 H 0.5221 0.7575 0.3950 0.048 Uiso 1 1 d . U . . .
H40 H 0.3215 0.6442 0.3819 0.051 Uiso 1 1 d . U . . .
H41 H 0.2167 0.6196 0.4857 0.053 Uiso 1 1 d . U . . .
H42 H 0.3095 0.7133 0.6001 0.048 Uiso 1 1 d . U . . .
H43 H 0.0063 0.6636 0.6513 0.067 Uiso 1 1 d . U . . .

loop_
_atom_site_aniso_label
_atom_site_aniso_U_11
_atom_site_aniso_U_22
_atom_site_aniso_U_33
_atom_site_aniso_U_23
_atom_site_aniso_U_13
_atom_site_aniso_U_12
Au1 0.03041(12) 0.02556(12) 0.02294(12) 0.00754(8) 0.00411(8) 0.00862(8)
Cl1A 0.0227(10) 0.0269(11) 0.0336(11) 0.0079(10) 0.0019(8) 0.0035(8)
Cl1B 0.038(2) 0.048(2) 0.041(2) 0.0057(18) -0.0037(17) 0.0207(18)
Cl2 0.0575(11) 0.0691(13) 0.0696(13) 0.0210(11) 0.0177(10) 0.0214(10)
Cl3 0.0622(14) 0.142(3) 0.102(2) -0.007(2) 0.0471(15) -0.0110(16)
Cl4 0.0752(14) 0.0654(13) 0.0769(15) 0.0210(11) 0.0243(12) 0.0222(11)
P1 0.0289(7) 0.0252(7) 0.0218(6) 0.0067(5) 0.0033(5) 0.0076(5)
P2 0.0309(7) 0.0252(7) 0.0239(7) 0.0078(5) 0.0066(6) 0.0111(6)
O1A 0.051(5) 0.088(7) 0.145(10) 0.050(7) 0.055(6) 0.029(5)
O1B 0.119(9) 0.084(7) 0.082(7) 0.029(6) -0.011(6) 0.008(6)
O2A 0.039(4) 0.028(4) 0.063(5) 0.012(4) -0.015(4) -0.007(3)
O2B 0.119(9) 0.084(7) 0.082(7) 0.029(6) -0.011(6) 0.008(6)
O3A 0.110(9) 0.081(7) 0.029(5) 0.007(5) -0.007(5) 0.009(6)
O3B 0.119(9) 0.084(7) 0.082(7) 0.029(6) -0.011(6) 0.008(6)
O4A 0.048(4) 0.033(4) 0.050(5) 0.012(3) -0.011(4) 0.014(3)
O4B 0.119(9) 0.084(7) 0.082(7) 0.029(6) -0.011(6) 0.008(6)
N1 0.048(3) 0.038(3) 0.027(3) 0.006(2) 0.010(2) 0.019(2)
N2 0.057(3) 0.036(3) 0.029(3) 0.007(2) 0.013(2) 0.020(3)
N3 0.040(3) 0.068(4) 0.040(3) 0.009(3) -0.004(3) 0.023(3)
N4 0.059(4) 0.052(4) 0.044(3) 0.003(3) -0.015(3) 0.025(3)
C1 0.030(3) 0.032(3) 0.025(3) 0.006(2) 0.000(2) 0.009(2)
C2 0.039(3) 0.041(3) 0.026(3) 0.002(3) 0.008(2) 0.004(3)
C3 0.047(4) 0.048(4) 0.038(4) 0.000(3) 0.019(3) -0.004(3)
C4 0.045(4) 0.038(3) 0.046(4) -0.008(3) 0.015(3) -0.005(3)
C5 0.036(3) 0.039(3) 0.033(3) -0.001(3) 0.009(3) 0.007(3)
C6 0.028(3) 0.032(3) 0.023(3) 0.005(2) 0.002(2) 0.010(2)
C7 0.037(3) 0.027(3) 0.028(3) 0.004(2) 0.009(2) 0.013(2)
C8 0.042(3) 0.032(3) 0.038(3) 0.005(3) 0.018(3) 0.006(3)
C9 0.053(4) 0.028(3) 0.041(4) 0.002(3) 0.021(3) 0.005(3)
C10 0.043(3) 0.023(3) 0.029(3) 0.004(2) 0.010(3) 0.009(2)
C11 0.057(4) 0.083(6) 0.038(4) 0.018(4) 0.015(3) 0.042(4)
C12 0.094(7) 0.099(7) 0.070(6) 0.033(5) 0.041(6) 0.069(6)
C13 0.104(7) 0.044(4) 0.055(5) 0.012(4) 0.045(5) 0.037(4)
C14 0.081(6) 0.039(4) 0.038(4) -0.006(3) 0.019(4) 0.003(4)
C15 0.050(4) 0.037(3) 0.027(3) 0.001(3) 0.006(3) 0.005(3)
C16 0.029(3) 0.032(3) 0.024(3) 0.005(2) 0.005(2) 0.007(2)
C17 0.036(3) 0.031(3) 0.041(3) 0.006(3) 0.004(3) 0.010(3)
C18 0.043(4) 0.046(4) 0.060(5) 0.019(3) 0.007(3) 0.021(3)
C19 0.033(3) 0.070(5) 0.072(5) 0.019(4) -0.002(3) 0.020(4)
C20 0.035(4) 0.047(4) 0.087(6) 0.011(4) -0.006(4) 0.000(3)
C21 0.033(3) 0.034(3) 0.060(4) 0.012(3) 0.001(3) 0.004(3)
C22 0.027(3) 0.025(3) 0.028(3) 0.006(2) 0.006(2) 0.008(2)
C23 0.034(3) 0.031(3) 0.028(3) 0.009(2) 0.007(2) 0.013(2)
C24 0.035(3) 0.033(3) 0.036(3) 0.006(2) 0.003(2) 0.015(3)
C25 0.032(3) 0.035(3) 0.048(4) 0.001(3) 0.007(3) 0.013(3)
C26 0.037(3) 0.037(3) 0.035(3) -0.003(3) 0.008(3) 0.013(3)
C27 0.030(3) 0.029(3) 0.030(3) 0.006(2) 0.007(2) 0.007(2)
C28 0.039(3) 0.027(3) 0.029(3) 0.002(2) 0.002(2) 0.009(2)
C29 0.069(5) 0.051(4) 0.037(4) 0.003(3) 0.016(4) 0.006(4)
C30 0.088(6) 0.038(4) 0.028(3) -0.001(3) -0.011(4) 0.012(4)
C31 0.032(3) 0.027(3) 0.031(3) 0.006(2) 0.005(2) 0.010(2)
C32 0.037(3) 0.037(4) 0.086(6) 0.028(4) 0.010(4) 0.017(3)
C33 0.032(4) 0.051(5) 0.133(9) 0.036(5) 0.018(4) 0.020(3)
C34 0.029(3) 0.036(3) 0.067(5) 0.015(3) 0.009(3) 0.002(3)
C35 0.039(3) 0.028(3) 0.036(3) 0.008(2) 0.005(3) 0.007(2)
C36 0.033(3) 0.031(3) 0.039(3) 0.009(3) 0.006(3) 0.013(2)
C37 0.034(3) 0.025(3) 0.027(3) 0.007(2) 0.005(2) 0.015(2)
C38 0.045(3) 0.031(3) 0.034(3) 0.006(2) 0.013(3) 0.011(3)
C39 0.059(4) 0.037(3) 0.035(3) 0.002(3) 0.016(3) 0.018(3)
C40 0.056(4) 0.034(3) 0.033(3) 0.001(3) -0.001(3) 0.022(3)
C41 0.044(4) 0.041(4) 0.045(4) 0.001(3) 0.000(3) 0.009(3)
C42 0.033(3) 0.047(4) 0.036(3) 0.007(3) 0.009(3) 0.010(3)
C43 0.041(4) 0.085(6) 0.047(4) 0.011(4) 0.002(3) 0.016(4)

loop_
_atom_type_symbol
_atom_type_description
_atom_type_scat_dispersion_real
_atom_type_scat_dispersion_imag
_atom_type_scat_source
C C 0.0033 0.0016 'International Tables Vol C Tables 4.2.6.8 and 6.1.1.4'
H H 0.0000 0.0000 'International Tables Vol C Tables 4.2.6.8 and 6.1.1.4'
Au Au -2.0133 8.8022 'International Tables Vol C Tables 4.2.6.8 and 6.1.1.4'
Cl Cl 0.1484 0.1585 'International Tables Vol C Tables 4.2.6.8 and 6.1.1.4'
N N 0.0061 0.0033 'International Tables Vol C Tables 4.2.6.8 and 6.1.1.4'
O O 0.0106 0.0060 'International Tables Vol C Tables 4.2.6.8 and 6.1.1.4'
P P 0.1023 0.0942 'International Tables Vol C Tables 4.2.6.8 and 6.1.1.4'

loop_
_geom_angle_atom_site_label_1
_geom_angle_atom_site_label_2
_geom_angle_atom_site_label_3
_geom_angle
_geom_angle_site_symmetry_3
P1 Au1 P2 177.36(5) .
O1A Cl1A O4A 112.9(6) .
O1A Cl1A O3A 108.2(8) .
O4A Cl1A O3A 107.4(6) .
O1A Cl1A O2A 111.5(7) .
O4A Cl1A O2A 110.5(5) .
O3A Cl1A O2A 106.1(6) .
O1B Cl1B O4B 122.3(14) .
O1B Cl1B O2B 109.5(13) .
O4B Cl1B O2B 105.6(13) .
O1B Cl1B O3B 103.1(14) .
O4B Cl1B O3B 110.6(14) .
O2B Cl1B O3B 104.6(12) .
C45B Cl11 Cl11 131.8(5) 2_566
C16 P1 C1 106.5(3) .
C16 P1 C10 105.0(3) .
C1 P1 C10 104.3(3) .
C16 P1 Au1 113.01(19) .
C1 P1 Au1 116.02(19) .
C10 P1 Au1 111.04(19) .
C31 P2 C22 107.7(3) .
C31 P2 C37 104.0(3) .
C22 P2 C37 105.0(3) .
C31 P2 Au1 117.64(19) .
C22 P2 Au1 112.18(18) .
C37 P2 Au1 109.39(18) .
Cl1B O2B O4B 111.5(16) 2_777
Cl1B O4B O2B 142.1(14) 2_777
C7 N1 N2 109.8(5) .
C7 N1 H1 125.1 .
N2 N1 H1 125.1 .
C9 N2 N1 107.2(5) .
C28 N3 N4 104.1(6) .
C30 N4 N3 113.0(6) .
C30 N4 H4 123.5 .
N3 N4 H4 123.5 .
C2 C1 C6 118.8(5) .
C2 C1 P1 118.7(5) .
C6 C1 P1 122.4(4) .
C3 C2 C1 121.4(6) .
C3 C2 H2 119.0(6) .
C1 C2 H2 119.5(6) .
C2 C3 C4 119.9(6) .
C2 C3 H3 120.7(7) .
C4 C3 H3 119.4(7) .
C3 C4 C5 119.9(6) .
C3 C4 H4A 120.2(7) .
C5 C4 H4A 119.9(7) .
C6 C5 C4 121.2(6) .
C6 C5 H5 120.1(6) .
C4 C5 H5 118.8(6) .
C5 C6 C1 118.7(5) .
C5 C6 C7 117.8(5) .
C1 C6 C7 123.5(5) .
N1 C7 C8 107.9(5) .
N1 C7 C6 119.2(5) .
C8 C7 C6 132.8(6) .
C7 C8 C9 104.4(6) .
C7 C8 H8 127.5(6) .
C9 C8 H8 128.0(6) .
N2 C9 C8 110.7(6) .
N2 C9 H9 123.6(7) .
C8 C9 H9 125.7(7) .
C11 C10 C15 119.0(6) .
C11 C10 P1 119.0(5) .
C15 C10 P1 122.0(5) .
C10 C11 C12 120.1(8) .
C10 C11 H11 119.7(7) .
C12 C11 H11 120.2(8) .
C13 C12 C11 120.6(8) .
C13 C12 H12 119.6(9) .
C11 C12 H12 119.7(10) .
C14 C13 C12 119.9(7) .
C14 C13 H13 119.7(10) .
C12 C13 H13 120.3(10) .
C13 C14 C15 120.2(7) .
C13 C14 H14 118.9(8) .
C15 C14 H14 120.9(9) .
C10 C15 C14 120.1(7) .
C10 C15 H15 119.6(6) .
C14 C15 H15 120.4(7) .
C21 C16 C17 119.5(6) .
C21 C16 P1 119.0(5) .
C17 C16 P1 121.4(5) .
C18 C17 C16 120.2(6) .
C18 C17 H17 119.7(6) .
C16 C17 H17 120.1(6) .
C19 C18 C17 119.6(6) .
C19 C18 H18 119.5(7) .
C17 C18 H18 120.9(7) .
C18 C19 C20 120.8(7) .
C18 C19 H19 120.2(8) .
C20 C19 H19 119.0(8) .
C19 C20 C21 120.0(7) .
C19 C20 H20 119.3(8) .
C21 C20 H20 120.8(8) .
C16 C21 C20 119.9(6) .
C16 C21 H21 120.1(6) .
C20 C21 H21 120.0(7) .
C27 C22 C23 119.7(5) .
C27 C22 P2 121.4(4) .
C23 C22 P2 118.7(4) .
C24 C23 C22 120.7(5) .
C24 C23 H23 119.7(6) .
C22 C23 H23 119.6(5) .
C25 C24 C23 119.2(6) .
C25 C24 H24 120.5(6) .
C23 C24 H24 120.3(6) .
C26 C25 C24 120.4(5) .
C26 C25 H25 120.0(6) .
C24 C25 H25 119.6(6) .
C25 C26 C27 121.3(6) .
C25 C26 H26 119.2(6) .
C27 C26 H26 119.5(6) .
C22 C27 C26 118.7(5) .
C22 C27 C28 123.5(5) .
C26 C27 C28 117.9(5) .
N3 C28 C29 111.5(6) .
N3 C28 C27 120.9(5) .
C29 C28 C27 127.6(6) .
C30 C29 C28 103.9(7) .
C30 C29 H29 127.9(8) .
C28 C29 H29 128.3(8) .
N4 C30 C29 107.5(6) .
N4 C30 H30 126.6(9) .
C29 C30 H30 125.9(10) .
C32 C31 C36 119.7(6) .
C32 C31 P2 119.4(5) .
C36 C31 P2 120.5(4) .
C31 C32 C33 119.8(6) .
C31 C32 H32 120.5(7) .
C33 C32 H32 119.7(7) .
C34 C33 C32 120.1(6) .
C34 C33 H33 119.6(8) .
C32 C33 H33 120.2(8) .
C35 C34 C33 119.9(6) .
C35 C34 H34 119.6(7) .
C33 C34 H34 120.4(7) .
C34 C35 C36 120.3(6) .
C34 C35 H35 119.4(6) .
C36 C35 H35 120.2(6) .
C35 C36 C31 120.1(5) .
C35 C36 H36 119.8(6) .
C31 C36 H36 120.1(6) .
C38 C37 C42 119.1(6) .
C38 C37 P2 122.5(5) .
C42 C37 P2 118.4(4) .
C39 C38 C37 120.4(6) .
C39 C38 H38 119.8(6) .
C37 C38 H38 119.8(6) .
C38 C39 C40 120.3(6) .
C38 C39 H39 119.7(7) .
C40 C39 H39 120.0(7) .
C39 C40 C41 119.8(6) .
C39 C40 H40 120.2(7) .
C41 C40 H40 120.0(7) .
C40 C41 C42 120.3(7) .
C40 C41 H41 120.6(7) .
C42 C41 H41 119.2(7) .
C41 C42 C37 120.0(6) .
C41 C42 H42 120.4(7) .
C37 C42 H42 119.6(6) .
Cl3 C43 Cl4 110.6(5) .
Cl3 C43 Cl2 108.4(5) .
Cl4 C43 Cl2 109.5(4) .
Cl3 C43 H43 109.6(6) .
Cl4 C43 H43 109.7(7) .
Cl2 C43 H43 109.0(7) .
Cl6A C44A Cl5A 110.1(10) .
Cl6A C44A Cl7A 107.8(9) .
Cl5A C44A Cl7A 110.2(9) .
Cl6A C44A H44A 109.6 .
Cl5A C44A H44A 109.6 .
Cl7A C44A H44A 109.6 .
Cl5B C44B Cl6B 106.5(17) .
Cl5B C44B Cl7B 108.9(17) .
Cl6B C44B Cl7B 113.1(19) .
Cl5B C44B H44B 109.4 .
Cl6B C44B H44B 109.4 .
Cl7B C44B H44B 109.4 .
Cl8B C45B Cl9B 108.8(5) .
Cl8B C45B Cl11 109.1(5) .
Cl9B C45B Cl11 109.4(5) .
Cl8B C45B H45B 109.8 .
Cl9B C45B H45B 109.8 .
Cl11 C45B H45B 109.8 .
Cl8A C45A Cl9A 102.0(5) .
Cl8A C45A Cl10 107.6(6) .
Cl9A C45A Cl10 111.7(7) .
Cl8A C45A H45A 111.7 .
Cl9A C45A H45A 111.7 .
Cl10 C45A H45A 111.7 .

loop_
_geom_bond_atom_site_label_1
_geom_bond_atom_site_label_2
_geom_bond_distance
_geom_bond_site_symmetry_2
Au1 P1 2.3023(14) .
Au1 P2 2.3049(14) .
Cl1A O1A 1.433(5) .
Cl1A O4A 1.432(4) .
Cl1A O3A 1.443(5) .
Cl1A O2A 1.443(4) .
Cl1B O1B 1.434(5) .
Cl1B O4B 1.439(5) .
Cl1B O2B 1.442(5) .
Cl1B O3B 1.448(5) .
Cl2 C43 1.770(10) .
Cl3 C43 1.755(9) .
Cl4 C43 1.763(9) .
Cl5A C44A 1.784(18) .
Cl5B C44B 1.75(3) .
Cl6A C44A 1.760(17) .
Cl6B C44B 1.77(3) .
Cl7A C44A 1.807(17) .
Cl7B C44B 1.79(3) .
Cl8A C45A 1.758(2) .
Cl8B C45B 1.760(2) .
Cl9A C45A 1.758(2) .
Cl9B C45B 1.760(2) .
Cl10 C45A 1.760(2) .
Cl11 C45B 1.760(2) .
Cl11 Cl11 2.183(11) 2_566
P1 C16 1.810(6) .
P1 C1 1.817(6) .
P1 C10 1.818(6) .
P2 C31 1.810(6) .
P2 C22 1.824(5) .
P2 C37 1.825(6) .
O2B O4B 1.68(3) 2_777
O4B O2B 1.68(3) 2_777
N1 C7 1.347(8) .
N1 N2 1.350(8) .
N1 H1 0.8800 .
N2 C9 1.321(10) .
N3 C28 1.336(8) .
N3 N4 1.362(8) .
N4 C30 1.309(12) .
N4 H4 0.8800 .
C1 C2 1.399(8) .
C1 C6 1.415(8) .
C2 C3 1.375(10) .
C2 H2 0.941(6) .
C3 C4 1.375(10) .
C3 H3 0.950(6) .
C4 C5 1.394(9) .
C4 H4A 0.944(7) .
C5 C6 1.389(9) .
C5 H5 0.955(6) .
C6 C7 1.479(8) .
C7 C8 1.386(9) .
C8 C9 1.393(9) .
C8 H8 0.949(7) .
C9 H9 0.952(6) .
C10 C11 1.378(10) .
C10 C15 1.386(9) .
C11 C12 1.380(12) .
C11 H11 0.957(8) .
C12 C13 1.368(15) .
C12 H12 0.951(9) .
C13 C14 1.361(13) .
C13 H13 0.944(7) .
C14 C15 1.388(10) .
C14 H14 0.948(8) .
C15 H15 0.953(7) .
C16 C21 1.382(9) .
C16 C17 1.395(8) .
C17 C18 1.385(9) .
C17 H17 0.954(6) .
C18 C19 1.370(12) .
C18 H18 0.948(7) .
C19 C20 1.379(12) .
C19 H19 0.948(7) .
C20 C21 1.387(10) .
C20 H20 0.950(7) .
C21 H21 0.950(7) .
C22 C27 1.398(8) .
C22 C23 1.405(8) .
C23 C24 1.395(8) .
C23 H23 0.947(6) .
C24 C25 1.388(9) .
C24 H24 0.953(6) .
C25 C26 1.381(9) .
C25 H25 0.950(6) .
C26 C27 1.402(8) .
C26 H26 0.946(6) .
C27 C28 1.470(8) .
C28 C29 1.401(10) .
C29 C30 1.395(12) .
C29 H29 0.949(8) .
C30 H30 0.952(7) .
C31 C32 1.384(9) .
C31 C36 1.391(8) .
C32 C33 1.390(11) .
C32 H32 0.950(7) .
C33 C34 1.383(11) .
C33 H33 0.952(7) .
C34 C35 1.379(9) .
C34 H34 0.950(6) .
C35 C36 1.379(9) .
C35 H35 0.949(6) .
C36 H36 0.947(6) .
C37 C38 1.387(8) .
C37 C42 1.389(9) .
C38 C39 1.374(10) .
C38 H38 0.947(7) .
C39 C40 1.377(11) .
C39 H39 0.947(7) .
C40 C41 1.377(10) .
C40 H40 0.952(7) .
C41 C42 1.382(10) .
C41 H41 0.956(7) .
C42 H42 0.952(6) .
C43 H43 0.998(8) .
C44A H44A 1.0000 .
C44B H44B 1.0000 .
C45B H45B 1.0000 .
C45A H45A 1.0000 .

loop_
_geom_torsion_atom_site_label_1
_geom_torsion_atom_site_label_2
_geom_torsion_atom_site_label_3
_geom_torsion_atom_site_label_4
_geom_torsion
_geom_torsion_site_symmetry_1
_geom_torsion_site_symmetry_4
O1B Cl1B O2B O4B 125.3(18) . 2_777
O4B Cl1B O2B O4B -8(2) . 2_777
O3B Cl1B O2B O4B -124.9(17) . 2_777
O1B Cl1B O4B O2B -114(3) . 2_777
O2B Cl1B O4B O2B 12(3) . 2_777
O3B Cl1B O4B O2B 125(3) . 2_777
C7 N1 N2 C9 0.8(7) . .
C28 N3 N4 C30 -0.6(8) . .
C16 P1 C1 C2 95.1(5) . .
C10 P1 C1 C2 -15.6(5) . .
Au1 P1 C1 C2 -138.1(4) . .
C16 P1 C1 C6 -88.4(5) . .
C10 P1 C1 C6 160.8(5) . .
Au1 P1 C1 C6 38.3(5) . .
C6 C1 C2 C3 -1.3(10) . .
P1 C1 C2 C3 175.3(6) . .
C1 C2 C3 C4 1.7(12) . .
C2 C3 C4 C5 -0.7(12) . .
C3 C4 C5 C6 -0.7(11) . .
C4 C5 C6 C1 1.1(9) . .
C4 C5 C6 C7 -178.4(6) . .
C2 C1 C6 C5 -0.2(8) . .
P1 C1 C6 C5 -176.6(5) . .
C2 C1 C6 C7 179.4(6) . .
P1 C1 C6 C7 2.9(8) . .
N2 N1 C7 C8 -0.9(7) . .
N2 N1 C7 C6 -179.1(5) . .
C5 C6 C7 N1 39.9(8) . .
C1 C6 C7 N1 -139.6(6) . .
C5 C6 C7 C8 -137.7(7) . .
C1 C6 C7 C8 42.8(10) . .
N1 C7 C8 C9 0.6(7) . .
C6 C7 C8 C9 178.4(6) . .
N1 N2 C9 C8 -0.5(7) . .
C7 C8 C9 N2 -0.1(7) . .
C16 P1 C10 C11 176.3(6) . .
C1 P1 C10 C11 -71.9(6) . .
Au1 P1 C10 C11 53.8(6) . .
C16 P1 C10 C15 -0.5(6) . .
C1 P1 C10 C15 111.4(5) . .
Au1 P1 C10 C15 -122.9(5) . .
C15 C10 C11 C12 -1.8(13) . .
P1 C10 C11 C12 -178.7(8) . .
C10 C11 C12 C13 1.7(16) . .
C11 C12 C13 C14 -1.1(16) . .
C12 C13 C14 C15 0.6(13) . .
C11 C10 C15 C14 1.4(10) . .
P1 C10 C15 C14 178.2(5) . .
C13 C14 C15 C10 -0.8(11) . .
C1 P1 C16 C21 170.5(5) . .
C10 P1 C16 C21 -79.2(6) . .
Au1 P1 C16 C21 42.0(6) . .
C1 P1 C16 C17 -13.0(6) . .
C10 P1 C16 C17 97.3(5) . .
Au1 P1 C16 C17 -141.5(5) . .
C21 C16 C17 C18 0.7(10) . .
P1 C16 C17 C18 -175.7(5) . .
C16 C17 C18 C19 0.2(12) . .
C17 C18 C19 C20 -1.1(14) . .
C18 C19 C20 C21 1.1(15) . .
C17 C16 C21 C20 -0.7(11) . .
P1 C16 C21 C20 175.8(7) . .
C19 C20 C21 C16 -0.2(14) . .
C31 P2 C22 C27 -89.3(5) . .
C37 P2 C22 C27 160.4(5) . .
Au1 P2 C22 C27 41.7(5) . .
C31 P2 C22 C23 96.1(5) . .
C37 P2 C22 C23 -14.3(5) . .
Au1 P2 C22 C23 -133.0(4) . .
C27 C22 C23 C24 -0.4(9) . .
P2 C22 C23 C24 174.3(5) . .
C22 C23 C24 C25 -0.7(9) . .
C23 C24 C25 C26 1.1(10) . .
C24 C25 C26 C27 -0.3(10) . .
C23 C22 C27 C26 1.2(8) . .
P2 C22 C27 C26 -173.4(5) . .
C23 C22 C27 C28 -179.0(6) . .
P2 C22 C27 C28 6.4(8) . .
C25 C26 C27 C22 -0.9(9) . .
C25 C26 C27 C28 179.3(6) . .
N4 N3 C28 C29 0.9(8) . .
N4 N3 C28 C27 179.5(6) . .
C22 C27 C28 N3 46.2(9) . .
C26 C27 C28 N3 -134.0(6) . .
C22 C27 C28 C29 -135.4(7) . .
C26 C27 C28 C29 44.4(9) . .
N3 C28 C29 C30 -0.8(8) . .
C27 C28 C29 C30 -179.4(6) . .
N3 N4 C30 C29 0.1(9) . .
C28 C29 C30 N4 0.4(8) . .
C22 P2 C31 C32 164.8(6) . .
C37 P2 C31 C32 -84.2(6) . .
Au1 P2 C31 C32 36.9(7) . .
C22 P2 C31 C36 -23.0(6) . .
C37 P2 C31 C36 88.1(5) . .
Au1 P2 C31 C36 -150.9(4) . .
C36 C31 C32 C33 -1.4(13) . .
P2 C31 C32 C33 170.9(8) . .
C31 C32 C33 C34 2.0(16) . .
C32 C33 C34 C35 -1.2(15) . .
C33 C34 C35 C36 -0.2(12) . .
C34 C35 C36 C31 0.8(10) . .
C32 C31 C36 C35 0.0(10) . .
P2 C31 C36 C35 -172.2(5) . .
C31 P2 C37 C38 -2.0(5) . .
C22 P2 C37 C38 111.0(5) . .
Au1 P2 C37 C38 -128.4(4) . .
C31 P2 C37 C42 177.6(5) . .
C22 P2 C37 C42 -69.4(5) . .
Au1 P2 C37 C42 51.1(5) . .
C42 C37 C38 C39 1.5(9) . .
P2 C37 C38 C39 -179.0(5) . .
C37 C38 C39 C40 -0.1(10) . .
C38 C39 C40 C41 -1.3(10) . .
C39 C40 C41 C42 1.2(10) . .
C40 C41 C42 C37 0.2(10) . .
C38 C37 C42 C41 -1.5(9) . .
P2 C37 C42 C41 178.9(5) . .
Cl11 Cl11 C45B Cl8B 37.3(10) 2_566 .
Cl11 Cl11 C45B Cl9B 156.2(6) 2_566 .
